data_4061375
loop_
_publ_author_name
'Tunik, Sergey P.'
'Pilyugina, Tatiana S.'
'Koshevoy, Igor O.'
'Selivanov, Stanislav I.'
'Haukka, Matti'
'Pakkanen, Tapani A.'

_publ_section_title
;
 Reaction of (S)-BINAP with H~4~Ru~4~(CO)~12~. The First Example of
 Face-Bridging BINAP Coordination and 100% Stereoselectivity in Formation
 of a Chiral Tetranuclear Cluster Framework
;
_journal_coden_ASTM ORGND7
_journal_issue 3
_journal_name_full Organometallics
_journal_page_first 568
_journal_page_last 579
_journal_paper_doi 10.1021/om034288n
_journal_volume 23
_journal_year 2004
_chemical_formula_sum 'C54 H36 O10 P2 Ru4'
_chemical_formula_weight 1311.05
_chemical_name_common H4Ru4(CO)10(BINAP)
_space_group_IT_number 19
_symmetry_cell_setting orthorhombic
_symmetry_space_group_name_Hall 'P 2ac 2ab'
_symmetry_space_group_name_H-M 'P 21 21 21'
_cell_angle_alpha 90.00
_cell_angle_beta 90.00
_cell_angle_gamma 90.00
_cell_formula_units_Z 12
_cell_length_a 14.0399(2)
_cell_length_b 22.1665(3)
_cell_length_c 47.2933(6)
_cell_measurement_temperature 100(2)
_cell_volume 14718.4(3)
_diffrn_ambient_temperature 100(2)
_exptl_crystal_density_diffrn 1.775
_cod_depositor_comments
;
The following automatic conversions were performed:
'_symmetry_cell_setting' value 'Orthorhombic' changed to 'orthorhombic'
according to '/home/saulius/struct/CIF-dictionaries/cif_core.dic'
dictionary named 'cif_core.dic' version 2.4.1 from 2010-06-29.

Automatic conversion script
Id: cif_fix_enum 1527 2010-12-29 10:47:43Z saulius 
;
_cod_database_code 4061375

loop_
_symmetry_equiv_pos_as_xyz
'x, y, z'
'-x+1/2, -y, z+1/2'
'-x, y+1/2, -z+1/2'
'x+1/2, -y+1/2, -z'

loop_
_atom_site_label
_atom_site_type_symbol
_atom_site_fract_x
_atom_site_fract_y
_atom_site_fract_z
_atom_site_U_iso_or_equiv
_atom_site_adp_type
_atom_site_occupancy
_atom_site_symmetry_multiplicity
_atom_site_calc_flag
_atom_site_refinement_flags
_atom_site_disorder_assembly
_atom_site_disorder_group
C1 C 0.6081(7) 0.0269(5) 0.68569(18) 0.027(2) Uani 1 1 d . . .
C1B C 0.2381(7) 0.3973(4) 0.63800(17) 0.022(2) Uani 1 1 d . . .
C1C C 0.2028(6) 0.8196(4) 0.51157(19) 0.022(2) Uani 1 1 d . . .
C2 C 0.7364(7) 0.1186(4) 0.68377(18) 0.025(2) Uani 1 1 d . . .
C2B C 0.1129(6) 0.4909(5) 0.63721(16) 0.018(2) Uani 1 1 d . . .
C2C C 0.1053(6) 0.7428(5) 0.54138(17) 0.022(2) Uani 1 1 d . . .
C3 C 0.3723(6) 0.0327(5) 0.68147(18) 0.026(2) Uani 1 1 d . . .
C3B C -0.2116(6) 0.3704(4) 0.65702(18) 0.020(2) Uani 1 1 d . . .
C3C C -0.2427(6) 0.8372(4) 0.53501(17) 0.021(2) Uani 1 1 d . . .
C4 C 0.2871(6) 0.1418(4) 0.66462(19) 0.022(2) Uani 1 1 d . . .
C4B C -0.1307(6) 0.4824(5) 0.64305(18) 0.028(2) Uani 1 1 d . . .
C4C C -0.1102(6) 0.7554(4) 0.56246(18) 0.021(2) Uani 1 1 d . . .
C5 C 0.4971(6) 0.1410(4) 0.6023(2) 0.023(2) Uani 1 1 d . . .
C5B C -0.0038(7) 0.3709(4) 0.7190(2) 0.027(2) Uani 1 1 d . . .
C5C C -0.1206(6) 0.7886(4) 0.46199(18) 0.022(2) Uani 1 1 d . . .
C6 C 0.5194(7) 0.0274(5) 0.62880(19) 0.028(2) Uani 1 1 d . . .
C6B C 0.0302(7) 0.4868(5) 0.69483(19) 0.031(2) Uani 1 1 d . . .
C6C C -0.0235(6) 0.7030(5) 0.49773(17) 0.023(2) Uani 1 1 d . . .
C7 C 0.6696(6) 0.1093(4) 0.62531(18) 0.021(2) Uani 1 1 d . . .
C7B C 0.1746(7) 0.4010(4) 0.69615(19) 0.026(2) Uani 1 1 d . . .
C7C C 0.0772(6) 0.7848(4) 0.46447(18) 0.020(2) Uani 1 1 d . . .
C8 C 0.4392(7) 0.2463(4) 0.64133(19) 0.023(2) Uani 1 1 d . . .
C8B C -0.0579(7) 0.2682(4) 0.67981(19) 0.026(2) Uani 1 1 d . . .
C8C C -0.1454(6) 0.9153(4) 0.48375(18) 0.024(2) Uani 1 1 d . . .
C9 C 0.6366(7) 0.2324(4) 0.6457(2) 0.023(2) Uani 1 1 d . . .
C9B C 0.1429(7) 0.2809(4) 0.67405(18) 0.022(2) Uani 1 1 d . . .
C9C C 0.0420(6) 0.9103(4) 0.4660(2) 0.027(2) Uani 1 1 d . . .
C10 C 0.5276(6) 0.2925(5) 0.68964(17) 0.024(2) Uani 1 1 d . . .
C10B C 0.0294(6) 0.2253(5) 0.63028(19) 0.028(2) Uani 1 1 d . . .
C10C C -0.0104(7) 0.9953(6) 0.5075(2) 0.038(3) Uani 1 1 d . . .
C11 C 0.4825(6) 0.1730(4) 0.77045(15) 0.0103(18) Uani 1 1 d . . .
C11B C -0.0236(6) 0.3427(4) 0.55268(16) 0.0144(19) Uani 1 1 d . . .
C11C C -0.0027(6) 0.8900(4) 0.62622(18) 0.018(2) Uani 1 1 d . . .
C12 C 0.4115(6) 0.1837(4) 0.75004(15) 0.0124(19) Uani 1 1 d . . .
C12B C -0.0948(6) 0.3331(4) 0.57316(16) 0.016(2) Uani 1 1 d . . .
C12C C -0.0756(6) 0.9224(4) 0.61293(17) 0.021(2) Uani 1 1 d . . .
C13 C 0.3913(7) 0.2447(4) 0.74202(16) 0.020(2) Uani 1 1 d . . .
H13 H 0.3491 0.2518 0.7267 0.024 Uiso 1 1 calc R . .
C13B C -0.1194(6) 0.2740(4) 0.58128(17) 0.018(2) Uani 1 1 d . . .
H13B H -0.1639 0.2680 0.5961 0.021 Uiso 1 1 calc R . .
C13C C -0.0951(6) 0.9809(4) 0.62173(17) 0.019(2) Uani 1 1 d . . .
H13C H -0.1453 1.0022 0.6127 0.023 Uiso 1 1 calc R . .
C14 C 0.4302(6) 0.2924(4) 0.75551(18) 0.021(2) Uani 1 1 d . . .
H14 H 0.4125 0.3322 0.7502 0.026 Uiso 1 1 calc R . .
C14B C -0.0807(6) 0.2261(4) 0.56835(17) 0.021(2) Uani 1 1 d . . .
H14B H -0.1002 0.1867 0.5739 0.025 Uiso 1 1 calc R . .
C14C C -0.0458(6) 1.0089(4) 0.64265(19) 0.022(2) Uani 1 1 d . . .
H14C H -0.0606 1.0493 0.6477 0.027 Uiso 1 1 calc R . .
C15 C 0.5355(6) 0.3328(4) 0.79291(16) 0.021(2) Uani 1 1 d . . .
H15 H 0.5156 0.3727 0.7886 0.025 Uiso 1 1 calc R . .
C15B C 0.0268(6) 0.1825(4) 0.53251(17) 0.022(2) Uani 1 1 d . . .
H15B H 0.0075 0.1431 0.5380 0.026 Uiso 1 1 calc R . .
C15C C 0.0777(6) 1.0059(4) 0.67973(18) 0.024(2) Uani 1 1 d . . .
H15C H 0.0652 1.0467 0.6846 0.029 Uiso 1 1 calc R . .
C16 C 0.6013(7) 0.3237(4) 0.81422(18) 0.029(2) Uani 1 1 d . . .
H16 H 0.6283 0.3568 0.8241 0.035 Uiso 1 1 calc R . .
C16B C 0.0915(6) 0.1886(4) 0.51090(18) 0.028(2) Uani 1 1 d . . .
H16B H 0.1168 0.1542 0.5016 0.034 Uiso 1 1 calc R . .
C16C C 0.1445(6) 0.9733(4) 0.6946(2) 0.029(3) Uani 1 1 d . . .
H16C H 0.1766 0.9914 0.7101 0.035 Uiso 1 1 calc R . .
C17 C 0.6275(7) 0.2639(4) 0.82087(19) 0.029(2) Uani 1 1 d . . .
H17 H 0.6724 0.2572 0.8356 0.034 Uiso 1 1 calc R . .
C17B C 0.1193(6) 0.2473(5) 0.50289(18) 0.026(2) Uani 1 1 d . . .
H17B H 0.1635 0.2524 0.4879 0.031 Uiso 1 1 calc R . .
C17C C 0.1653(6) 0.9147(5) 0.68725(19) 0.030(2) Uani 1 1 d . . .
H17C H 0.2110 0.8926 0.6979 0.036 Uiso 1 1 calc R . .
C18 C 0.5911(5) 0.2161(4) 0.80712(16) 0.017(2) Uani 1 1 d . . .
H18 H 0.6104 0.1765 0.8123 0.020 Uiso 1 1 calc R . .
C18B C 0.0836(6) 0.2974(4) 0.51641(17) 0.021(2) Uani 1 1 d . . .
H18B H 0.1038 0.3365 0.5108 0.026 Uiso 1 1 calc R . .
C18C C 0.1206(6) 0.8878(4) 0.66471(17) 0.022(2) Uani 1 1 d . . .
H18C H 0.1377 0.8478 0.6596 0.026 Uiso 1 1 calc R . .
C19 C 0.5239(6) 0.2240(4) 0.78477(16) 0.016(2) Uani 1 1 d . . .
C19B C 0.0160(6) 0.2907(4) 0.53892(16) 0.019(2) Uani 1 1 d . . .
C19C C 0.0494(5) 0.9182(4) 0.64877(17) 0.016(2) Uani 1 1 d . . .
C20 C 0.4967(6) 0.2834(4) 0.77733(18) 0.021(2) Uani 1 1 d . . .
C20B C -0.0116(6) 0.2323(4) 0.54662(18) 0.022(2) Uani 1 1 d . . .
C20C C 0.0271(6) 0.9778(4) 0.65682(17) 0.018(2) Uani 1 1 d . . .
C21 C 0.5081(6) 0.1120(4) 0.78202(16) 0.0131(19) Uani 1 1 d . . .
C21B C 0.0022(6) 0.4030(4) 0.54047(16) 0.0138(19) Uani 1 1 d . . .
C21C C 0.0256(6) 0.8258(4) 0.62081(17) 0.018(2) Uani 1 1 d . . .
C22 C 0.5851(6) 0.0779(4) 0.77255(17) 0.018(2) Uani 1 1 d . . .
C22B C 0.0797(6) 0.4374(4) 0.54927(17) 0.015(2) Uani 1 1 d . . .
C22C C 0.1035(6) 0.8096(4) 0.60404(16) 0.0158(19) Uani 1 1 d . . .
C23 C 0.6117(6) 0.0257(4) 0.78796(17) 0.022(2) Uani 1 1 d . . .
H23 H 0.6645 0.0025 0.7817 0.026 Uiso 1 1 calc R . .
C23B C 0.1032(6) 0.4896(4) 0.53334(17) 0.022(2) Uani 1 1 d . . .
H23B H 0.1569 0.5130 0.5388 0.026 Uiso 1 1 calc R . .
C23C C 0.1330(6) 0.7477(4) 0.60363(17) 0.018(2) Uani 1 1 d . . .
H23C H 0.1860 0.7367 0.5922 0.021 Uiso 1 1 calc R . .
C24 C 0.5633(6) 0.0079(5) 0.81145(18) 0.031(3) Uani 1 1 d . . .
H24 H 0.5824 -0.0278 0.8210 0.038 Uiso 1 1 calc R . .
C24B C 0.0516(6) 0.5071(4) 0.51066(18) 0.023(2) Uani 1 1 d . . .
H24B H 0.0708 0.5419 0.5004 0.027 Uiso 1 1 calc R . .
C24C C 0.0891(6) 0.7046(4) 0.61857(17) 0.020(2) Uani 1 1 d . . .
H24C H 0.1113 0.6642 0.6176 0.024 Uiso 1 1 calc R . .
C25 C 0.4371(6) 0.0259(5) 0.84715(19) 0.029(3) Uani 1 1 d . . .
H25 H 0.4569 -0.0091 0.8572 0.035 Uiso 1 1 calc R . .
C25B C -0.0857(6) 0.4935(5) 0.47826(18) 0.028(2) Uani 1 1 d . . .
H25B H -0.0718 0.5306 0.4691 0.034 Uiso 1 1 calc R . .
C25C C -0.0380(6) 0.6740(4) 0.65241(17) 0.022(2) Uani 1 1 d . . .
H25C H -0.0197 0.6328 0.6510 0.026 Uiso 1 1 calc R . .
C26 C 0.3660(6) 0.0578(5) 0.85741(19) 0.027(2) Uani 1 1 d . . .
H26 H 0.3358 0.0459 0.8745 0.032 Uiso 1 1 calc R . .
C26B C -0.1592(6) 0.4593(5) 0.4685(2) 0.031(2) Uani 1 1 d . . .
H26B H -0.1959 0.4723 0.4527 0.037 Uiso 1 1 calc R . .
C26C C -0.1102(6) 0.6910(4) 0.67028(17) 0.024(2) Uani 1 1 d . . .
H26C H -0.1426 0.6610 0.6810 0.029 Uiso 1 1 calc R . .
C27 C 0.3354(6) 0.1094(4) 0.84284(18) 0.023(2) Uani 1 1 d . . .
H27 H 0.2833 0.1321 0.8500 0.028 Uiso 1 1 calc R . .
C27B C -0.1800(6) 0.4042(4) 0.48207(18) 0.025(2) Uani 1 1 d . . .
H27B H -0.2306 0.3797 0.4753 0.030 Uiso 1 1 calc R . .
C27C C -0.1369(6) 0.7512(4) 0.67307(18) 0.020(2) Uani 1 1 d . . .
H27C H -0.1856 0.7619 0.6861 0.024 Uiso 1 1 calc R . .
C28 C 0.3799(6) 0.1277(4) 0.81819(17) 0.019(2) Uani 1 1 d . . .
H28 H 0.3588 0.1631 0.8088 0.023 Uiso 1 1 calc R . .
C28B C -0.1283(5) 0.3863(4) 0.50459(17) 0.019(2) Uani 1 1 d . . .
H28B H -0.1436 0.3487 0.5131 0.023 Uiso 1 1 calc R . .
C28C C -0.0938(6) 0.7950(4) 0.65734(17) 0.019(2) Uani 1 1 d . . .
H28C H -0.1137 0.8357 0.6592 0.022 Uiso 1 1 calc R . .
C29 C 0.4568(6) 0.0938(4) 0.80690(17) 0.021(2) Uani 1 1 d . . .
C29B C -0.0519(6) 0.4207(4) 0.51633(17) 0.020(2) Uani 1 1 d . . .
C29C C -0.0189(6) 0.7802(4) 0.63806(16) 0.0153(19) Uani 1 1 d . . .
C30 C 0.4856(7) 0.0413(4) 0.8219(2) 0.029(2) Uani 1 1 d . . .
C30B C -0.0288(6) 0.4756(4) 0.50181(17) 0.022(2) Uani 1 1 d . . .
C30C C 0.0091(6) 0.7192(4) 0.63599(17) 0.019(2) Uani 1 1 d . . .
C31 C 0.7483(6) 0.0372(5) 0.73930(17) 0.024(2) Uani 1 1 d . . .
C31B C 0.2437(6) 0.4799(4) 0.58138(17) 0.016(2) Uani 1 1 d . . .
C31C C 0.2895(6) 0.8418(4) 0.58227(17) 0.015(2) Uani 1 1 d . . .
C32 C 0.8462(6) 0.0496(5) 0.73840(18) 0.030(3) Uani 1 1 d . . .
H32 H 0.8683 0.0893 0.7423 0.036 Uiso 1 1 calc R . .
C32B C 0.2140(6) 0.5394(4) 0.58582(17) 0.020(2) Uani 1 1 d . . .
H32B H 0.1479 0.5484 0.5851 0.025 Uiso 1 1 calc R . .
C32C C 0.3285(6) 0.8168(4) 0.60679(17) 0.021(2) Uani 1 1 d . . .
H32C H 0.2876 0.8039 0.6216 0.025 Uiso 1 1 calc R . .
C33 C 0.9107(7) 0.0048(5) 0.73190(19) 0.036(3) Uani 1 1 d . . .
H33 H 0.9768 0.0137 0.7308 0.043 Uiso 1 1 calc R . .
C33B C 0.2783(6) 0.5858(4) 0.59129(18) 0.025(2) Uani 1 1 d . . .
H33B H 0.2557 0.6257 0.5942 0.030 Uiso 1 1 calc R . .
C33C C 0.4255(6) 0.8106(4) 0.60965(18) 0.025(2) Uani 1 1 d . . .
H33C H 0.4505 0.7908 0.6258 0.030 Uiso 1 1 calc R . .
C34 C 0.8783(8) -0.0537(6) 0.72693(19) 0.047(3) Uani 1 1 d . . .
H34 H 0.9227 -0.0847 0.7227 0.056 Uiso 1 1 calc R . .
C34B C 0.3763(7) 0.5737(5) 0.59256(18) 0.030(2) Uani 1 1 d . . .
H34B H 0.4206 0.6049 0.5966 0.036 Uiso 1 1 calc R . .
C34C C 0.4872(6) 0.8327(4) 0.58926(17) 0.021(2) Uani 1 1 d . . .
H34C H 0.5542 0.8297 0.5917 0.026 Uiso 1 1 calc R . .
C35 C 0.7832(8) -0.0668(5) 0.72805(19) 0.038(3) Uani 1 1 d . . .
H35 H 0.7615 -0.1067 0.7246 0.046 Uiso 1 1 calc R . .
C35B C 0.4068(7) 0.5153(5) 0.58783(17) 0.030(2) Uani 1 1 d . . .
H35B H 0.4728 0.5061 0.5884 0.036 Uiso 1 1 calc R . .
C35C C 0.4494(6) 0.8592(4) 0.56535(17) 0.022(2) Uani 1 1 d . . .
H35C H 0.4910 0.8746 0.5513 0.026 Uiso 1 1 calc R . .
C36 C 0.7187(7) -0.0213(5) 0.73428(18) 0.028(2) Uani 1 1 d . . .
H36 H 0.6527 -0.0306 0.7351 0.033 Uiso 1 1 calc R . .
C36B C 0.3409(6) 0.4697(4) 0.58219(18) 0.025(2) Uani 1 1 d . . .
H36B H 0.3637 0.4300 0.5788 0.030 Uiso 1 1 calc R . .
C36C C 0.3532(6) 0.8635(4) 0.56162(17) 0.016(2) Uani 1 1 d . . .
H36C H 0.3289 0.8814 0.5448 0.019 Uiso 1 1 calc R . .
C37 C 0.7321(6) 0.1610(4) 0.75753(17) 0.019(2) Uani 1 1 d . . .
C37B C 0.2287(6) 0.3567(4) 0.56356(19) 0.022(2) Uani 1 1 d . . .
C37C C 0.1633(6) 0.9372(4) 0.58800(17) 0.017(2) Uani 1 1 d . . .
C38 C 0.7834(6) 0.1502(5) 0.78227(19) 0.030(3) Uani 1 1 d . . .
H38 H 0.7810 0.1116 0.7909 0.036 Uiso 1 1 calc R . .
C38B C 0.2780(6) 0.3689(5) 0.53870(19) 0.027(2) Uani 1 1 d . . .
H38B H 0.2739 0.4075 0.5301 0.032 Uiso 1 1 calc R . .
C38C C 0.2317(6) 0.9612(4) 0.60590(17) 0.020(2) Uani 1 1 d . . .
H38C H 0.2761 0.9352 0.6150 0.024 Uiso 1 1 calc R . .
C39 C 0.8385(6) 0.1961(5) 0.79434(19) 0.033(3) Uani 1 1 d . . .
H39 H 0.8764 0.1884 0.8106 0.040 Uiso 1 1 calc R . .
C39B C 0.3339(6) 0.3233(5) 0.5264(2) 0.030(3) Uani 1 1 d . . .
H39B H 0.3688 0.3314 0.5096 0.036 Uiso 1 1 calc R . .
C39C C 0.2356(6) 1.0230(4) 0.61064(18) 0.022(2) Uani 1 1 d . . .
H39C H 0.2837 1.0390 0.6227 0.027 Uiso 1 1 calc R . .
C40 C 0.8368(7) 0.2526(5) 0.7822(2) 0.031(3) Uani 1 1 d . . .
H40 H 0.8722 0.2843 0.7907 0.037 Uiso 1 1 calc R . .
C40B C 0.3385(7) 0.2673(5) 0.5385(2) 0.034(3) Uani 1 1 d . . .
H40B H 0.3771 0.2368 0.5303 0.041 Uiso 1 1 calc R . .
C40C C 0.1710(6) 1.0616(4) 0.59821(19) 0.024(2) Uani 1 1 d . . .
H40C H 0.1737 1.1038 0.6018 0.029 Uiso 1 1 calc R . .
C41 C 0.7850(7) 0.2640(5) 0.7582(2) 0.033(3) Uani 1 1 d . . .
H41 H 0.7856 0.3031 0.7501 0.039 Uiso 1 1 calc R . .
C41B C 0.2870(7) 0.2550(5) 0.5628(2) 0.031(3) Uani 1 1 d . . .
H41B H 0.2886 0.2157 0.5708 0.037 Uiso 1 1 calc R . .
C41C C 0.1026(7) 1.0383(4) 0.58055(18) 0.026(2) Uani 1 1 d . . .
H41C H 0.0571 1.0644 0.5721 0.031 Uiso 1 1 calc R . .
C42 C 0.7317(6) 0.2184(4) 0.74587(18) 0.023(2) Uani 1 1 d . . .
H42 H 0.6950 0.2265 0.7294 0.027 Uiso 1 1 calc R . .
C42B C 0.2329(6) 0.3000(4) 0.57562(18) 0.023(2) Uani 1 1 d . . .
H42B H 0.1990 0.2918 0.5926 0.027 Uiso 1 1 calc R . .
C42C C 0.0999(6) 0.9777(4) 0.57501(16) 0.022(2) Uani 1 1 d . . .
H42C H 0.0539 0.9626 0.5621 0.027 Uiso 1 1 calc R . .
C49 C 0.2198(6) 0.1571(4) 0.73349(17) 0.015(2) Uani 1 1 d . . .
C43B C -0.1628(6) 0.4617(4) 0.57295(19) 0.023(2) Uani 1 1 d . . .
C49C C -0.2424(6) 0.8489(4) 0.61061(18) 0.018(2) Uani 1 1 d . . .
C50 C 0.1900(6) 0.1979(4) 0.75443(17) 0.021(2) Uani 1 1 d . . .
H50 H 0.2357 0.2139 0.7672 0.025 Uiso 1 1 calc R . .
C44B C -0.2319(6) 0.4733(5) 0.5523(2) 0.031(3) Uani 1 1 d . . .
H44B H -0.2796 0.4440 0.5486 0.037 Uiso 1 1 calc R . .
C50C C -0.2759(6) 0.8780(4) 0.63476(18) 0.019(2) Uani 1 1 d . . .
H50C H -0.2570 0.9183 0.6386 0.023 Uiso 1 1 calc R . .
C51 C 0.0958(7) 0.2153(4) 0.75695(18) 0.028(2) Uani 1 1 d . . .
H51 H 0.0773 0.2428 0.7713 0.034 Uiso 1 1 calc R . .
C45B C -0.2320(7) 0.5261(5) 0.5373(2) 0.041(3) Uani 1 1 d . . .
H45B H -0.2768 0.5318 0.5225 0.049 Uiso 1 1 calc R . .
C51C C -0.3363(6) 0.8484(4) 0.65306(19) 0.026(2) Uani 1 1 d . . .
H51C H -0.3605 0.8691 0.6691 0.031 Uiso 1 1 calc R . .
C52 C 0.0288(6) 0.1925(4) 0.73851(17) 0.026(2) Uani 1 1 d . . .
H52 H -0.0359 0.2047 0.7400 0.031 Uiso 1 1 calc R . .
C46B C -0.1681(7) 0.5707(5) 0.5435(2) 0.041(3) Uani 1 1 d . . .
H46B H -0.1708 0.6079 0.5336 0.049 Uiso 1 1 calc R . .
C52C C -0.3621(6) 0.7893(5) 0.64840(18) 0.025(2) Uani 1 1 d . . .
H52C H -0.4005 0.7686 0.6618 0.030 Uiso 1 1 calc R . .
C53 C 0.0563(6) 0.1520(4) 0.71787(17) 0.023(2) Uani 1 1 d . . .
H53 H 0.0105 0.1362 0.7051 0.028 Uiso 1 1 calc R . .
C47B C -0.0993(7) 0.5621(4) 0.5642(2) 0.033(2) Uani 1 1 d . . .
H47B H -0.0543 0.5929 0.5683 0.039 Uiso 1 1 calc R . .
C53C C -0.3315(6) 0.7598(4) 0.62387(19) 0.023(2) Uani 1 1 d . . .
H53C H -0.3516 0.7197 0.6199 0.028 Uiso 1 1 calc R . .
C54 C 0.1498(6) 0.1345(4) 0.71591(18) 0.022(2) Uani 1 1 d . . .
H54 H 0.1671 0.1057 0.7019 0.026 Uiso 1 1 calc R . .
C48B C -0.0972(7) 0.5080(4) 0.57889(19) 0.026(2) Uani 1 1 d . . .
H48B H -0.0506 0.5020 0.5932 0.031 Uiso 1 1 calc R . .
C54C C -0.2715(6) 0.7899(4) 0.60539(19) 0.024(2) Uani 1 1 d . . .
H54C H -0.2499 0.7700 0.5888 0.029 Uiso 1 1 calc R . .
C43 C 0.3316(6) 0.0577(4) 0.74969(17) 0.018(2) Uani 1 1 d . . .
C49B C -0.2844(6) 0.3673(4) 0.59014(18) 0.019(2) Uani 1 1 d . . .
C43C C -0.2257(6) 0.9525(4) 0.57392(16) 0.015(2) Uani 1 1 d . . .
C48 C 0.3995(7) 0.0119(4) 0.74601(16) 0.023(2) Uani 1 1 d . . .
H48 H 0.4520 0.0189 0.7338 0.028 Uiso 1 1 calc R . .
C50B C -0.3177(6) 0.3282(5) 0.56923(18) 0.028(2) Uani 1 1 d . . .
H50B H -0.2738 0.3113 0.5561 0.033 Uiso 1 1 calc R . .
C48C C -0.1784(6) 0.9993(4) 0.55991(17) 0.021(2) Uani 1 1 d . . .
H48C H -0.1109 0.9984 0.5585 0.025 Uiso 1 1 calc R . .
C47 C 0.3923(7) -0.0425(4) 0.75955(18) 0.028(2) Uani 1 1 d . . .
H47 H 0.4399 -0.0726 0.7572 0.034 Uiso 1 1 calc R . .
C51B C -0.4136(6) 0.3134(4) 0.56713(18) 0.027(2) Uani 1 1 d . . .
H51B H -0.4347 0.2865 0.5528 0.033 Uiso 1 1 calc R . .
C47C C -0.2278(6) 1.0469(4) 0.54811(17) 0.024(2) Uani 1 1 d . . .
H47C H -0.1944 1.0783 0.5387 0.029 Uiso 1 1 calc R . .
C46 C 0.3131(7) -0.0530(5) 0.77700(18) 0.031(3) Uani 1 1 d . . .
H46 H 0.3060 -0.0910 0.7861 0.037 Uiso 1 1 calc R . .
C52B C -0.4783(6) 0.3378(4) 0.58594(17) 0.022(2) Uani 1 1 d . . .
H52B H -0.5438 0.3273 0.5850 0.026 Uiso 1 1 calc R . .
C46C C -0.3268(7) 1.0487(5) 0.54997(19) 0.030(2) Uani 1 1 d . . .
H46C H -0.3614 1.0806 0.5414 0.036 Uiso 1 1 calc R . .
C45 C 0.2457(7) -0.0087(5) 0.78106(19) 0.029(2) Uani 1 1 d . . .
H45 H 0.1927 -0.0162 0.7930 0.035 Uiso 1 1 calc R . .
C53B C -0.4464(6) 0.3772(4) 0.60585(18) 0.023(2) Uani 1 1 d . . .
H53B H -0.4911 0.3945 0.6186 0.028 Uiso 1 1 calc R . .
C45C C -0.3737(6) 1.0042(4) 0.56419(18) 0.026(2) Uani 1 1 d . . .
H45C H -0.4411 1.0057 0.5658 0.031 Uiso 1 1 calc R . .
C44 C 0.2548(6) 0.0459(4) 0.76800(18) 0.024(2) Uani 1 1 d . . .
H44 H 0.2085 0.0764 0.7713 0.028 Uiso 1 1 calc R . .
C54B C -0.3513(6) 0.3929(4) 0.60830(18) 0.023(2) Uani 1 1 d . . .
H54B H -0.3317 0.4211 0.6223 0.028 Uiso 1 1 calc R . .
C44C C -0.3236(6) 0.9563(4) 0.57644(18) 0.022(2) Uani 1 1 d . . .
H44C H -0.3572 0.9261 0.5866 0.026 Uiso 1 1 calc R . .
H01 H 0.5734 0.1868 0.7020 0.050 Uiso 1 1 d . . .
H01B H 0.0727 0.3317 0.6190 0.050 Uiso 1 1 d . . .
H01C H 0.0866 0.9053 0.5221 0.050 Uiso 1 1 d . . .
H02 H 0.4910 0.0985 0.7104 0.050 Uiso 1 1 d . . .
H02B H -0.0087 0.4198 0.6124 0.050 Uiso 1 1 d . . .
H02C H 0.0035 0.8630 0.5565 0.050 Uiso 1 1 d . . .
H03 H 0.4149 0.1030 0.6455 0.050 Uiso 1 1 d . . .
H04B H -0.0736 0.3193 0.6309 0.050 Uiso 1 1 d . . .
H03C H -0.1277 0.7811 0.5149 0.050 Uiso 1 1 d . . .
H04 H 0.4244 0.1979 0.6906 0.050 Uiso 1 1 d . . .
H03B H -0.0821 0.4113 0.6774 0.050 Uiso 1 1 d . . .
H04C H -0.0712 0.9098 0.5378 0.050 Uiso 1 1 d . . .
O1 O 0.6073(6) -0.0248(3) 0.68046(14) 0.0447(19) Uani 1 1 d . . .
O1B O 0.3179(4) 0.3924(3) 0.64258(12) 0.0295(16) Uani 1 1 d . . .
O1C O 0.2673(4) 0.8157(3) 0.49675(13) 0.0335(17) Uani 1 1 d . . .
O2 O 0.8159(4) 0.1248(3) 0.67821(13) 0.0324(17) Uani 1 1 d . . .
O2B O 0.1149(5) 0.5423(3) 0.64250(12) 0.0318(16) Uani 1 1 d . . .
O2C O 0.1146(5) 0.6915(3) 0.54455(12) 0.0299(16) Uani 1 1 d . . .
O3 O 0.3629(4) -0.0182(3) 0.67862(13) 0.0311(17) Uani 1 1 d . . .
O3B O -0.2738(5) 0.3513(3) 0.66969(14) 0.0366(18) Uani 1 1 d . . .
O3C O -0.3210(4) 0.8406(3) 0.52778(13) 0.0323(17) Uani 1 1 d . . .
O4 O 0.2236(4) 0.1569(3) 0.65132(13) 0.0310(17) Uani 1 1 d . . .
O4B O -0.1434(5) 0.5322(3) 0.64715(14) 0.0335(18) Uani 1 1 d . . .
O4C O -0.1037(5) 0.7071(3) 0.57140(13) 0.0343(16) Uani 1 1 d . . .
O5B O -0.0325(5) 0.3527(3) 0.73960(14) 0.041(2) Uani 1 1 d . . .
O5C O -0.1741(5) 0.7876(3) 0.44447(14) 0.0319(17) Uani 1 1 d . . .
O6 O 0.5006(5) -0.0207(3) 0.62297(13) 0.0347(18) Uani 1 1 d . . .
O6B O 0.0179(5) 0.5362(3) 0.70139(14) 0.0401(19) Uani 1 1 d . . .
O6C O -0.0261(5) 0.6525(3) 0.50154(12) 0.0278(15) Uani 1 1 d . . .
O7 O 0.7474(4) 0.1068(3) 0.61645(13) 0.0345(17) Uani 1 1 d . . .
O7B O 0.2518(5) 0.3992(3) 0.70497(12) 0.0331(17) Uani 1 1 d . . .
O7C O 0.1338(4) 0.7815(3) 0.44770(13) 0.0344(18) Uani 1 1 d . . .
O8 O 0.3800(5) 0.2624(3) 0.62632(13) 0.0356(18) Uani 1 1 d . . .
O8B O -0.1154(5) 0.2515(3) 0.69433(14) 0.0363(18) Uani 1 1 d . . .
O8C O -0.2231(4) 0.9170(3) 0.47621(13) 0.0348(18) Uani 1 1 d . . .
O9 O 0.7027(5) 0.2442(3) 0.63279(13) 0.0327(17) Uani 1 1 d . . .
O9B O 0.2093(5) 0.2680(3) 0.68621(13) 0.0276(16) Uani 1 1 d . . .
O9C O 0.0754(4) 0.9127(3) 0.44430(13) 0.0267(16) Uani 1 1 d . . .
O10 O 0.5310(5) 0.3387(3) 0.69985(14) 0.0422(19) Uani 1 1 d . . .
O10B O 0.0339(5) 0.1800(3) 0.61973(14) 0.046(2) Uani 1 1 d . . .
O10C O -0.0007(6) 1.0473(3) 0.50830(15) 0.052(2) Uani 1 1 d . . .
O5 O 0.4725(5) 0.1582(3) 0.58106(14) 0.0409(19) Uani 1 1 d . . .
P1 P 0.66079(16) 0.09956(11) 0.74155(5) 0.0194(6) Uani 1 1 d . . .
P1B P 0.15746(15) 0.41779(11) 0.57976(5) 0.0169(5) Uani 1 1 d . . .
P1C P 0.16345(15) 0.85735(11) 0.57731(5) 0.0161(5) Uani 1 1 d . . .
P2 P 0.34109(16) 0.12842(10) 0.73035(5) 0.0162(5) Uani 1 1 d . . .
P2B P -0.16031(15) 0.39138(11) 0.59280(5) 0.0185(5) Uani 1 1 d . . .
P2C P -0.15788(15) 0.88731(11) 0.58664(5) 0.0170(5) Uani 1 1 d . . .
Ru1 Ru 0.60793(5) 0.10835(3) 0.693647(13) 0.01606(16) Uani 1 1 d . . .
Ru1B Ru 0.10932(5) 0.40920(3) 0.628391(13) 0.01636(16) Uani 1 1 d . . .
Ru1C Ru 0.09429(5) 0.82604(3) 0.534016(14) 0.01751(17) Uani 1 1 d . . .
Ru2 Ru 0.39895(5) 0.11738(3) 0.683948(14) 0.01543(16) Uani 1 1 d . . .
Ru2B Ru -0.09972(5) 0.39923(3) 0.638946(14) 0.01723(16) Uani 1 1 d . . .
Ru2C Ru -0.11293(5) 0.83259(3) 0.545576(14) 0.01815(17) Uani 1 1 d . . .
Ru3 Ru 0.54256(5) 0.11027(3) 0.637864(14) 0.01799(17) Uani 1 1 d . . .
Ru3B Ru 0.04639(5) 0.40367(3) 0.684339(14) 0.02007(18) Uani 1 1 d . . .
Ru3C Ru -0.02441(5) 0.78824(3) 0.491225(14) 0.01909(17) Uani 1 1 d . . .
Ru4 Ru 0.52767(5) 0.21766(3) 0.668275(14) 0.01724(16) Uani 1 1 d . . .
Ru4B Ru 0.03055(5) 0.29816(3) 0.652571(14) 0.01829(17) Uani 1 1 d . . .
Ru4C Ru -0.02468(5) 0.91089(3) 0.501247(14) 0.01991(17) Uani 1 1 d . . .

loop_
_atom_site_aniso_label
_atom_site_aniso_U_11
_atom_site_aniso_U_22
_atom_site_aniso_U_33
_atom_site_aniso_U_23
_atom_site_aniso_U_13
_atom_site_aniso_U_12
C1 0.025(6) 0.029(7) 0.026(6) 0.003(4) -0.007(4) 0.002(5)
C1B 0.032(6) 0.020(6) 0.014(6) 0.002(4) 0.000(4) -0.006(5)
C1C 0.017(5) 0.023(6) 0.027(6) 0.006(4) -0.009(4) -0.002(5)
C2 0.033(6) 0.022(6) 0.019(6) 0.000(4) -0.001(4) 0.001(5)
C2B 0.010(5) 0.030(7) 0.015(6) 0.007(4) 0.005(3) -0.002(5)
C2C 0.015(5) 0.033(7) 0.020(6) -0.004(4) -0.006(4) -0.001(5)
C3 0.010(5) 0.049(8) 0.020(6) -0.001(5) 0.005(3) 0.000(5)
C3B 0.023(5) 0.026(7) 0.009(6) -0.004(4) -0.005(4) -0.007(5)
C3C 0.024(5) 0.027(7) 0.012(6) -0.003(4) 0.001(4) 0.002(5)
C4 0.014(5) 0.021(6) 0.031(7) -0.004(4) 0.002(4) 0.004(4)
C4B 0.012(5) 0.050(8) 0.020(6) 0.004(5) 0.000(4) -0.004(5)
C4C 0.016(5) 0.022(7) 0.026(6) -0.002(4) 0.003(4) 0.010(5)
C5 0.020(5) 0.018(6) 0.031(8) -0.006(4) 0.008(4) -0.003(4)
C5B 0.035(6) 0.014(6) 0.030(8) -0.009(4) -0.009(4) -0.008(5)
C5C 0.019(5) 0.032(7) 0.017(6) 0.000(4) 0.004(4) -0.007(5)
C6 0.024(6) 0.027(7) 0.031(7) 0.001(4) 0.004(4) 0.013(5)
C6B 0.032(6) 0.032(7) 0.028(7) 0.003(4) 0.001(4) -0.015(6)
C6C 0.019(5) 0.033(7) 0.017(6) -0.004(4) -0.006(4) -0.005(5)
C7 0.019(5) 0.015(6) 0.029(6) 0.000(4) -0.002(4) 0.015(5)
C7B 0.019(6) 0.021(7) 0.036(6) -0.003(4) 0.007(4) -0.014(5)
C7C 0.025(5) 0.014(6) 0.022(6) 0.000(4) -0.002(4) -0.004(4)
C8 0.032(6) 0.014(6) 0.022(6) 0.002(4) 0.012(4) -0.006(5)
C8B 0.033(6) 0.028(7) 0.017(6) 0.009(4) -0.008(4) -0.001(5)
C8C 0.021(5) 0.022(7) 0.028(6) 0.003(4) -0.003(4) 0.001(5)
C9 0.022(6) 0.009(6) 0.039(7) 0.001(4) 0.005(4) 0.007(4)
C9B 0.039(6) 0.007(6) 0.020(6) -0.003(4) 0.000(4) -0.002(5)
C9C 0.026(6) 0.033(7) 0.022(6) 0.003(4) -0.017(4) -0.008(5)
C10 0.020(5) 0.033(7) 0.020(6) -0.003(4) 0.008(4) 0.000(5)
C10B 0.017(5) 0.034(7) 0.033(7) -0.003(5) -0.009(4) 0.001(5)
C10C 0.035(6) 0.051(8) 0.028(7) 0.002(5) 0.002(4) -0.010(6)
C11 0.013(4) 0.011(5) 0.008(5) -0.002(3) 0.003(3) -0.005(4)
C11B 0.020(5) 0.015(6) 0.008(5) 0.000(3) -0.003(4) 0.001(4)
C11C 0.013(5) 0.017(6) 0.025(6) -0.002(4) 0.007(3) -0.009(4)
C12 0.016(5) 0.010(5) 0.011(5) -0.002(3) 0.006(3) 0.002(4)
C12B 0.008(4) 0.022(6) 0.017(5) 0.001(3) -0.002(3) 0.004(4)
C12C 0.011(5) 0.028(7) 0.023(6) -0.002(4) 0.009(3) 0.002(4)
C13 0.025(5) 0.027(6) 0.009(5) -0.003(4) 0.002(4) 0.004(5)
C13B 0.012(5) 0.019(6) 0.022(6) 0.002(4) -0.007(4) 0.003(4)
C13C 0.015(5) 0.016(6) 0.027(6) 0.002(4) -0.003(4) 0.008(5)
C14 0.028(5) 0.011(6) 0.025(6) 0.003(4) 0.005(4) 0.004(4)
C14B 0.020(5) 0.020(6) 0.023(6) 0.007(4) -0.008(4) -0.002(4)
C14C 0.013(5) 0.008(6) 0.046(7) -0.010(4) -0.001(4) 0.004(4)
C15 0.031(6) 0.011(6) 0.021(6) -0.002(4) 0.011(4) -0.002(5)
C15B 0.025(5) 0.011(6) 0.030(6) -0.005(4) -0.006(4) 0.001(5)
C15C 0.020(5) 0.010(6) 0.043(7) -0.012(4) -0.003(4) 0.001(5)
C16 0.032(6) 0.033(7) 0.023(6) -0.001(4) 0.010(4) -0.012(6)
C16B 0.025(6) 0.029(7) 0.031(6) -0.008(4) -0.005(4) 0.016(5)
C16C 0.021(6) 0.029(7) 0.038(7) -0.022(5) -0.003(4) 0.000(5)
C17 0.035(6) 0.036(7) 0.016(6) -0.001(4) 0.005(4) 0.000(5)
C17B 0.026(6) 0.039(7) 0.013(6) -0.001(4) -0.001(4) 0.003(5)
C17C 0.017(5) 0.048(8) 0.025(7) -0.005(5) 0.005(4) -0.001(5)
C18 0.008(5) 0.028(6) 0.015(6) -0.004(4) 0.003(3) -0.002(4)
C18B 0.017(5) 0.023(6) 0.024(6) -0.004(4) -0.003(4) 0.003(5)
C18C 0.019(5) 0.023(6) 0.023(6) 0.001(4) 0.000(4) 0.005(5)
C19 0.009(4) 0.023(6) 0.016(5) 0.008(4) 0.009(3) -0.002(4)
C19B 0.016(5) 0.030(6) 0.009(5) 0.005(4) -0.004(3) 0.003(5)
C19C 0.007(4) 0.021(6) 0.021(6) 0.003(4) 0.004(3) 0.001(4)
C20 0.024(5) 0.020(6) 0.018(6) 0.002(4) 0.010(3) -0.002(5)
C20B 0.025(5) 0.021(6) 0.020(6) 0.001(4) -0.015(4) 0.000(5)
C20C 0.014(5) 0.019(6) 0.019(6) -0.004(4) 0.005(4) -0.007(5)
C21 0.017(5) 0.012(5) 0.010(5) 0.001(3) -0.009(3) -0.004(4)
C21B 0.016(5) 0.016(6) 0.010(5) 0.007(3) 0.000(3) 0.002(4)
C21C 0.009(5) 0.022(6) 0.023(6) -0.007(4) -0.007(4) 0.004(5)
C22 0.012(5) 0.020(6) 0.023(6) 0.008(4) -0.003(3) 0.000(4)
C22B 0.013(5) 0.012(6) 0.021(6) 0.010(4) 0.007(3) 0.000(4)
C22C 0.011(4) 0.019(6) 0.017(5) 0.001(3) -0.004(3) 0.002(4)
C23 0.017(5) 0.024(6) 0.025(6) 0.001(4) 0.007(4) 0.007(5)
C23B 0.015(5) 0.021(6) 0.029(6) 0.003(4) 0.005(4) -0.005(5)
C23C 0.013(5) 0.022(6) 0.018(6) -0.009(4) 0.003(3) 0.007(4)
C24 0.030(6) 0.041(7) 0.023(7) 0.013(4) 0.000(4) 0.008(5)
C24B 0.020(5) 0.019(6) 0.030(6) 0.008(4) 0.006(4) -0.006(5)
C24C 0.023(5) 0.011(6) 0.026(6) 0.003(4) -0.002(4) 0.006(5)
C25 0.014(5) 0.035(7) 0.037(7) 0.020(5) 0.000(4) 0.003(5)
C25B 0.018(5) 0.041(7) 0.026(6) 0.017(4) 0.008(4) 0.013(5)
C25C 0.025(6) 0.013(6) 0.027(6) 0.006(4) -0.006(4) 0.003(5)
C26 0.012(5) 0.040(7) 0.028(7) 0.007(4) 0.001(4) 0.002(5)
C26B 0.016(5) 0.040(8) 0.036(7) 0.006(5) 0.005(4) -0.008(5)
C26C 0.018(5) 0.043(7) 0.012(5) 0.008(4) 0.000(4) -0.007(5)
C27 0.024(5) 0.018(6) 0.027(6) -0.006(4) 0.006(4) -0.006(5)
C27B 0.012(5) 0.032(7) 0.030(6) 0.004(4) 0.002(4) -0.005(5)
C27C 0.022(5) 0.023(7) 0.014(6) 0.002(4) -0.003(4) 0.000(4)
C28 0.021(5) 0.019(6) 0.018(6) -0.001(4) -0.002(4) 0.004(4)
C28B 0.012(5) 0.019(6) 0.025(6) 0.003(4) 0.001(3) -0.001(4)
C28C 0.013(5) 0.014(6) 0.029(6) -0.001(4) -0.001(4) 0.002(4)
C29 0.030(6) 0.023(6) 0.011(5) -0.004(4) -0.011(4) -0.001(5)
C29B 0.019(5) 0.021(6) 0.018(6) 0.002(4) 0.010(3) 0.003(4)
C29C 0.010(5) 0.019(6) 0.016(6) -0.002(4) -0.009(3) 0.004(4)
C30 0.024(6) 0.019(6) 0.043(7) 0.014(4) 0.005(4) -0.006(5)
C30B 0.014(5) 0.033(7) 0.020(6) 0.001(4) 0.004(4) 0.005(5)
C30C 0.017(5) 0.026(6) 0.013(6) -0.001(4) -0.004(3) -0.002(4)
C31 0.019(5) 0.044(8) 0.010(6) 0.002(4) 0.001(3) 0.013(5)
C31B 0.015(5) 0.015(6) 0.017(6) 0.001(4) -0.002(3) 0.000(4)
C31C 0.017(5) 0.010(6) 0.018(6) -0.001(3) 0.000(3) 0.001(4)
C32 0.022(6) 0.043(8) 0.024(6) -0.002(4) 0.000(4) 0.010(5)
C32B 0.023(5) 0.021(6) 0.018(6) 0.004(4) 0.006(4) -0.002(5)
C32C 0.011(5) 0.034(7) 0.018(6) 0.006(4) -0.005(3) -0.002(4)
C33 0.022(6) 0.048(8) 0.036(7) 0.004(5) 0.006(4) 0.016(6)
C33B 0.033(6) 0.014(6) 0.027(6) -0.009(4) 0.008(4) -0.006(5)
C33C 0.018(5) 0.034(7) 0.024(6) 0.009(4) -0.004(4) 0.007(5)
C34 0.046(8) 0.067(10) 0.026(7) 0.007(5) -0.007(5) 0.049(7)
C34B 0.031(6) 0.026(7) 0.034(7) -0.008(4) 0.000(4) -0.010(5)
C34C 0.015(5) 0.024(6) 0.025(6) 0.002(4) 0.000(4) -0.001(5)
C35 0.055(8) 0.032(7) 0.028(7) 0.000(4) 0.001(5) 0.033(6)
C35B 0.020(5) 0.053(8) 0.018(6) 0.002(4) 0.002(4) -0.009(6)
C35C 0.015(5) 0.029(7) 0.020(6) 0.002(4) 0.003(4) -0.010(4)
C36 0.036(6) 0.023(7) 0.025(6) 0.007(4) 0.008(4) 0.010(5)
C36B 0.029(6) 0.017(6) 0.028(6) -0.001(4) 0.002(4) 0.002(5)
C36C 0.022(5) 0.011(6) 0.015(6) -0.005(3) -0.002(3) -0.007(4)
C37 0.015(5) 0.023(7) 0.018(6) -0.003(4) 0.002(4) 0.004(4)
C37B 0.010(5) 0.029(7) 0.026(7) -0.005(4) -0.001(4) -0.003(4)
C37C 0.011(5) 0.020(6) 0.019(6) 0.003(4) 0.004(3) 0.003(4)
C38 0.030(6) 0.041(7) 0.018(6) 0.003(4) 0.005(4) -0.004(5)
C38B 0.018(5) 0.031(7) 0.032(7) -0.005(4) -0.005(4) 0.003(5)
C38C 0.019(5) 0.026(7) 0.015(6) -0.006(4) -0.002(4) -0.004(4)
C39 0.013(5) 0.067(9) 0.020(6) -0.014(5) -0.002(4) -0.005(5)
C39B 0.013(5) 0.045(8) 0.033(7) -0.013(5) 0.000(4) 0.000(5)
C39C 0.016(5) 0.013(6) 0.038(7) -0.007(4) -0.002(4) -0.006(4)
C40 0.017(6) 0.048(8) 0.027(7) -0.009(5) 0.006(4) -0.001(5)
C40B 0.020(6) 0.051(9) 0.032(7) -0.015(5) 0.000(4) 0.012(5)
C40C 0.024(6) 0.012(6) 0.036(7) 0.002(4) 0.000(4) -0.004(5)
C41 0.037(7) 0.024(7) 0.038(8) -0.007(4) 0.014(5) -0.013(5)
C41B 0.030(6) 0.015(7) 0.048(8) -0.008(4) -0.008(5) 0.002(5)
C41C 0.030(6) 0.014(6) 0.034(7) 0.002(4) 0.003(4) -0.005(5)
C42 0.020(5) 0.026(7) 0.022(6) -0.010(4) 0.007(4) 0.001(5)
C42B 0.023(5) 0.032(7) 0.013(6) -0.008(4) -0.003(4) 0.003(5)
C42C 0.016(5) 0.037(7) 0.014(5) 0.001(4) -0.006(4) -0.010(5)
C49 0.018(5) 0.015(6) 0.012(6) 0.005(3) 0.008(3) -0.002(4)
C43B 0.014(5) 0.024(7) 0.032(7) 0.005(4) 0.008(4) 0.007(5)
C49C 0.010(5) 0.016(6) 0.028(6) 0.008(4) -0.002(3) 0.000(4)
C50 0.015(5) 0.030(7) 0.018(6) 0.004(4) -0.002(3) 0.003(4)
C44B 0.015(5) 0.036(8) 0.041(7) 0.012(5) 0.012(4) 0.002(5)
C50C 0.010(5) 0.010(6) 0.037(7) -0.001(4) 0.000(4) 0.005(4)
C51 0.030(6) 0.027(6) 0.027(6) -0.003(4) 0.005(4) 0.014(5)
C45B 0.022(6) 0.050(9) 0.050(8) 0.020(6) 0.002(5) 0.013(6)
C51C 0.014(5) 0.026(7) 0.037(7) -0.002(4) -0.001(4) 0.008(5)
C52 0.015(5) 0.048(7) 0.014(6) 0.004(4) 0.000(4) 0.004(5)
C46B 0.033(7) 0.045(8) 0.043(8) 0.026(5) 0.009(5) 0.005(6)
C52C 0.017(5) 0.032(7) 0.026(6) 0.007(4) 0.003(4) 0.000(5)
C53 0.024(5) 0.034(7) 0.013(6) 0.000(4) -0.005(4) -0.003(5)
C47B 0.031(6) 0.009(6) 0.059(8) 0.003(4) 0.007(5) -0.003(5)
C53C 0.018(5) 0.016(6) 0.035(7) 0.007(4) -0.005(4) -0.006(5)
C54 0.026(6) 0.021(6) 0.018(6) -0.001(4) -0.002(4) -0.009(5)
C48B 0.021(5) 0.011(6) 0.045(7) 0.003(4) 0.014(4) 0.011(5)
C54C 0.015(5) 0.024(7) 0.032(7) -0.002(4) -0.005(4) -0.001(5)
C43 0.025(5) 0.023(6) 0.007(5) -0.006(4) 0.000(3) -0.004(5)
C49B 0.014(5) 0.019(6) 0.024(6) 0.005(4) -0.002(4) 0.000(4)
C43C 0.016(5) 0.018(6) 0.012(5) 0.001(3) -0.003(3) -0.002(4)
C48 0.032(6) 0.022(6) 0.015(6) 0.000(4) 0.001(4) 0.000(5)
C50B 0.018(5) 0.038(7) 0.027(7) -0.006(4) -0.001(4) 0.000(5)
C48C 0.015(5) 0.022(6) 0.026(6) 0.001(4) 0.008(4) 0.003(5)
C47 0.032(6) 0.023(7) 0.030(6) 0.000(4) 0.001(4) 0.011(5)
C51B 0.023(6) 0.040(7) 0.018(6) -0.003(4) -0.003(4) -0.012(5)
C47C 0.034(6) 0.024(7) 0.016(6) 0.005(4) -0.001(4) 0.004(5)
C46 0.052(7) 0.025(7) 0.016(6) 0.008(4) 0.003(4) -0.011(6)
C52B 0.018(5) 0.025(6) 0.023(6) 0.002(4) 0.000(4) -0.008(5)
C46C 0.029(6) 0.032(7) 0.030(7) 0.000(4) -0.011(4) 0.010(5)
C45 0.023(6) 0.030(7) 0.036(7) 0.005(5) 0.016(4) 0.004(5)
C53B 0.010(5) 0.027(7) 0.032(7) 0.002(4) 0.003(4) 0.006(4)
C45C 0.017(5) 0.034(7) 0.026(6) -0.003(4) -0.001(4) 0.012(5)
C44 0.025(6) 0.023(7) 0.023(6) 0.010(4) 0.001(4) 0.008(5)
C54B 0.020(5) 0.026(7) 0.022(6) 0.001(4) 0.003(4) 0.003(5)
C44C 0.024(5) 0.021(6) 0.021(6) -0.004(4) -0.001(4) 0.000(5)
O1 0.059(5) 0.022(5) 0.053(5) -0.001(3) -0.018(4) 0.006(5)
O1B 0.015(4) 0.044(5) 0.030(4) 0.000(3) -0.002(3) -0.005(3)
O1C 0.022(4) 0.049(5) 0.029(4) 0.000(3) 0.005(3) 0.005(4)
O2 0.016(4) 0.043(5) 0.039(5) -0.001(3) 0.009(3) -0.004(3)
O2B 0.044(5) 0.020(5) 0.031(4) 0.004(3) 0.013(3) -0.001(4)
O2C 0.038(4) 0.023(5) 0.029(4) -0.001(3) -0.002(3) 0.004(4)
O3 0.031(4) 0.017(5) 0.045(5) -0.011(3) 0.003(3) 0.000(4)
O3B 0.033(4) 0.041(5) 0.036(5) -0.013(3) 0.014(3) -0.017(4)
O3C 0.019(4) 0.040(5) 0.038(5) -0.001(3) -0.001(3) 0.000(4)
O4 0.021(4) 0.039(5) 0.033(5) -0.011(3) -0.009(3) 0.007(3)
O4B 0.029(4) 0.015(5) 0.056(5) -0.007(3) 0.005(3) 0.006(4)
O4C 0.038(4) 0.023(5) 0.042(5) 0.007(3) 0.003(3) -0.002(4)
O5B 0.046(5) 0.052(5) 0.025(5) 0.006(3) 0.002(3) -0.025(4)
O5C 0.027(4) 0.031(5) 0.038(5) -0.003(3) -0.016(3) 0.009(4)
O6 0.048(5) 0.021(5) 0.035(5) -0.007(3) 0.008(3) -0.005(4)
O6B 0.052(5) 0.023(5) 0.046(5) -0.009(3) -0.002(3) -0.002(4)
O6C 0.030(4) 0.019(4) 0.034(4) 0.004(3) -0.004(3) -0.006(4)
O7 0.025(4) 0.045(5) 0.034(5) -0.009(3) 0.002(3) 0.003(4)
O7B 0.027(4) 0.036(5) 0.036(5) -0.006(3) -0.003(3) -0.002(4)
O7C 0.023(4) 0.045(5) 0.035(5) -0.005(3) 0.016(3) 0.002(4)
O8 0.039(5) 0.043(5) 0.025(5) 0.011(3) -0.005(3) 0.006(4)
O8B 0.029(4) 0.038(5) 0.042(5) 0.012(3) 0.001(3) -0.018(4)
O8C 0.021(4) 0.044(5) 0.039(5) 0.007(3) -0.004(3) 0.012(4)
O9 0.037(4) 0.028(5) 0.033(5) 0.005(3) 0.017(3) -0.001(4)
O9B 0.030(4) 0.022(4) 0.031(5) 0.000(3) -0.018(3) 0.000(3)
O9C 0.027(4) 0.037(4) 0.016(4) 0.000(3) 0.005(3) 0.003(3)
O10 0.060(5) 0.022(5) 0.044(5) -0.014(3) 0.016(4) -0.012(4)
O10B 0.056(5) 0.031(5) 0.052(5) -0.018(4) -0.026(4) 0.016(4)
O10C 0.080(6) 0.022(5) 0.055(6) -0.001(3) 0.006(4) -0.008(5)
O5 0.049(5) 0.052(5) 0.022(5) 0.009(3) -0.009(3) 0.014(4)
P1 0.0153(12) 0.0218(17) 0.0212(15) 0.0012(10) 0.0006(9) 0.0019(12)
P1B 0.0127(12) 0.0159(16) 0.0222(15) 0.0024(9) 0.0012(9) -0.0006(11)
P1C 0.0138(12) 0.0170(16) 0.0174(15) 0.0013(9) 0.0000(9) -0.0009(11)
P2 0.0132(12) 0.0143(16) 0.0211(15) -0.0009(9) -0.0001(9) 0.0024(11)
P2B 0.0126(12) 0.0202(16) 0.0228(15) -0.0005(10) 0.0022(9) 0.0016(11)
P2C 0.0119(12) 0.0209(16) 0.0182(15) -0.0016(10) -0.0003(8) -0.0012(11)
Ru1 0.0141(4) 0.0174(5) 0.0167(4) -0.0001(3) 0.0007(3) 0.0013(4)
Ru1B 0.0144(4) 0.0164(5) 0.0183(4) 0.0005(3) 0.0010(3) -0.0001(4)
Ru1C 0.0127(4) 0.0211(5) 0.0187(5) 0.0002(3) -0.0005(3) -0.0001(3)
Ru2 0.0124(4) 0.0163(5) 0.0177(4) -0.0008(3) 0.0002(3) 0.0005(3)
Ru2B 0.0139(4) 0.0180(5) 0.0198(4) -0.0018(3) 0.0019(3) -0.0013(4)
Ru2C 0.0126(4) 0.0214(5) 0.0204(5) -0.0031(3) -0.0004(3) -0.0003(4)
Ru3 0.0180(4) 0.0201(5) 0.0159(4) -0.0021(3) 0.0013(3) 0.0020(4)
Ru3B 0.0214(4) 0.0215(5) 0.0173(5) -0.0021(3) 0.0008(3) -0.0060(4)
Ru3C 0.0156(4) 0.0223(5) 0.0193(5) -0.0026(3) -0.0006(3) 0.0008(4)
Ru4 0.0181(4) 0.0158(5) 0.0178(4) 0.0006(3) 0.0019(3) -0.0003(4)
Ru4B 0.0197(4) 0.0169(5) 0.0182(5) 0.0001(3) -0.0020(3) -0.0007(4)
Ru4C 0.0185(4) 0.0189(5) 0.0224(5) 0.0006(3) -0.0010(3) 0.0011(4)

loop_
_geom_bond_atom_site_label_1
_geom_bond_atom_site_label_2
_geom_bond_distance
_geom_bond_site_symmetry_2
_geom_bond_publ_flag
C1 O1 1.173(10) . ?
C1 Ru1 1.844(11) . ?
C1B O1B 1.146(9) . ?
C1B Ru1B 1.883(9) . ?
C1C O1C 1.149(10) . ?
C1C Ru1C 1.862(9) . ?
C2 O2 1.154(10) . ?
C2 Ru1 1.878(10) . ?
C2B O2B 1.166(10) . ?
C2B Ru1B 1.860(10) . ?
C2C O2C 1.153(10) . ?
C2C Ru1C 1.885(11) . ?
C3 O3 1.144(11) . ?
C3 Ru2 1.917(12) . ?
C3B O3B 1.140(10) . ?
C3B Ru2B 1.899(9) . ?
C3C O3C 1.154(10) . ?
C3C Ru2C 1.892(9) . ?
C4 O4 1.142(10) . ?
C4 Ru2 1.896(9) . ?
C4B O4B 1.133(11) . ?
C4B Ru2B 1.905(12) . ?
C4C O4C 1.155(10) . ?
C4C Ru2C 1.889(10) . ?
C5 O5 1.129(10) . ?
C5 Ru3 1.924(11) . ?
C5B O5B 1.130(10) . ?
C5B Ru3B 1.925(11) . ?
C5C O5C 1.118(10) . ?
C5C Ru3C 1.933(9) . ?
C6 O6 1.131(10) . ?
C6 Ru3 1.915(11) . ?
C6B O6B 1.150(11) . ?
C6B Ru3B 1.922(11) . ?
C6C O6C 1.135(10) . ?
C6C Ru3C 1.914(11) . ?
C7 O7 1.171(10) . ?
C7 Ru3 1.880(9) . ?
C7B O7B 1.162(10) . ?
C7B Ru3B 1.885(9) . ?
C7C O7C 1.125(10) . ?
C7C Ru3C 1.908(9) . ?
C8 O8 1.149(10) . ?
C8 Ru4 1.890(10) . ?
C8B O8B 1.122(10) . ?
C8B Ru4B 1.909(10) . ?
C8C O8C 1.148(10) . ?
C8C Ru4C 1.888(9) . ?
C9 O9 1.141(10) . ?
C9 Ru4 1.895(9) . ?
C9B O9B 1.131(10) . ?
C9B Ru4B 1.915(10) . ?
C9C O9C 1.128(10) . ?
C9C Ru4C 1.913(10) . ?
C10 O10 1.134(10) . ?
C10 Ru4 1.941(10) . ?
C10B O10B 1.123(10) . ?
C10B Ru4B 1.929(10) . ?
C10C O10C 1.162(11) . ?
C10C Ru4C 1.906(12) . ?
C11 C12 1.407(11) . ?
C11 C19 1.440(11) . ?
C11 C21 1.503(11) . ?
C11B C12B 1.408(11) . ?
C11B C19B 1.435(11) . ?
C11B C21B 1.501(11) . ?
C11C C12C 1.398(11) . ?
C11C C19C 1.437(11) . ?
C11C C21C 1.501(12) . ?
C12 C13 1.432(11) . ?
C12 P2 1.830(8) . ?
C12B C13B 1.408(12) . ?
C12B P2B 1.838(8) . ?
C12C C13C 1.389(12) . ?
C12C P2C 1.867(9) . ?
C13 C14 1.349(12) . ?
C13 H13 0.9500 . ?
C13B C14B 1.341(11) . ?
C13B H13B 0.9500 . ?
C13C C14C 1.358(11) . ?
C13C H13C 0.9500 . ?
C14 C20 1.406(12) . ?
C14 H14 0.9500 . ?
C14B C20B 1.420(12) . ?
C14B H14B 0.9500 . ?
C14C C20C 1.404(11) . ?
C14C H14C 0.9500 . ?
C15 C16 1.382(12) . ?
C15 C20 1.428(11) . ?
C15 H15 0.9500 . ?
C15B C16B 1.374(12) . ?
C15B C20B 1.397(11) . ?
C15B H15B 0.9500 . ?
C15C C16C 1.378(12) . ?
C15C C20C 1.437(11) . ?
C15C H15C 0.9500 . ?
C16 C17 1.411(13) . ?
C16 H16 0.9500 . ?
C16B C17B 1.410(13) . ?
C16B H16B 0.9500 . ?
C16C C17C 1.376(13) . ?
C16C H16C 0.9500 . ?
C17 C18 1.344(12) . ?
C17 H17 0.9500 . ?
C17B C18B 1.375(12) . ?
C17B H17B 0.9500 . ?
C17C C18C 1.373(12) . ?
C17C H17C 0.9500 . ?
C18 C19 1.428(11) . ?
C18 H18 0.9500 . ?
C18B C19B 1.434(11) . ?
C18B H18B 0.9500 . ?
C18C C19C 1.421(11) . ?
C18C H18C 0.9500 . ?
C19 C20 1.415(12) . ?
C19B C20B 1.401(12) . ?
C19C C20C 1.410(11) . ?
C21 C22 1.393(11) . ?
C21 C29 1.438(11) . ?
C21B C22B 1.393(11) . ?
C21B C29B 1.426(11) . ?
C21C C22C 1.397(11) . ?
C21C C29C 1.441(11) . ?
C22 C23 1.418(11) . ?
C22 P1 1.873(8) . ?
C22B C23B 1.419(11) . ?
C22B P1B 1.860(8) . ?
C22C C23C 1.435(11) . ?
C22C P1C 1.851(8) . ?
C23 C24 1.360(11) . ?
C23 H23 0.9500 . ?
C23B C24B 1.351(11) . ?
C23B H23B 0.9500 . ?
C23C C24C 1.337(11) . ?
C23C H23C 0.9500 . ?
C24 C30 1.408(12) . ?
C24 H24 0.9500 . ?
C24B C30B 1.391(11) . ?
C24B H24B 0.9500 . ?
C24C C30C 1.430(11) . ?
C24C H24C 0.9500 . ?
C25 C26 1.315(12) . ?
C25 C30 1.415(12) . ?
C25 H25 0.9500 . ?
C25B C26B 1.362(12) . ?
C25B C30B 1.427(11) . ?
C25B H25B 0.9500 . ?
C25C C26C 1.372(12) . ?
C25C C30C 1.430(11) . ?
C25C H25C 0.9500 . ?
C26 C27 1.403(12) . ?
C26 H26 0.9500 . ?
C26B C27B 1.410(13) . ?
C26B H26B 0.9500 . ?
C26C C27C 1.393(12) . ?
C26C H26C 0.9500 . ?
C27 C28 1.383(11) . ?
C27 H27 0.9500 . ?
C27B C28B 1.349(11) . ?
C27B H27B 0.9500 . ?
C27C C28C 1.364(11) . ?
C27C H27C 0.9500 . ?
C28 C29 1.419(11) . ?
C28 H28 0.9500 . ?
C28B C29B 1.428(11) . ?
C28B H28B 0.9500 . ?
C28C C29C 1.429(11) . ?
C28C H28C 0.9500 . ?
C29 C30 1.424(12) . ?
C29B C30B 1.435(12) . ?
C29C C30C 1.413(12) . ?
C31 C36 1.383(13) . ?
C31 C32 1.402(12) . ?
C31 P1 1.852(9) . ?
C31B C36B 1.383(11) . ?
C31B C32B 1.398(12) . ?
C31B P1B 1.836(9) . ?
C31C C32C 1.397(11) . ?
C31C C36C 1.409(11) . ?
C31C P1C 1.818(8) . ?
C32 C33 1.380(12) . ?
C32 H32 0.9500 . ?
C32B C33B 1.392(12) . ?
C32B H32B 0.9500 . ?
C32C C33C 1.375(11) . ?
C32C H32C 0.9500 . ?
C33 C34 1.393(15) . ?
C33 H33 0.9500 . ?
C33B C34B 1.403(12) . ?
C33B H33B 0.9500 . ?
C33C C34C 1.386(11) . ?
C33C H33C 0.9500 . ?
C34 C35 1.367(15) . ?
C34 H34 0.9500 . ?
C34B C35B 1.382(13) . ?
C34B H34B 0.9500 . ?
C34C C35C 1.379(11) . ?
C34C H34C 0.9500 . ?
C35 C36 1.386(12) . ?
C35 H35 0.9500 . ?
C35B C36B 1.396(12) . ?
C35B H35B 0.9500 . ?
C35C C36C 1.366(11) . ?
C35C H35C 0.9500 . ?
C36 H36 0.9500 . ?
C36B H36B 0.9500 . ?
C36C H36C 0.9500 . ?
C37 C42 1.387(13) . ?
C37 C38 1.395(12) . ?
C37 P1 1.851(9) . ?
C37B C42B 1.381(13) . ?
C37B C38B 1.390(12) . ?
C37B P1B 1.850(10) . ?
C37C C38C 1.386(11) . ?
C37C C42C 1.406(11) . ?
C37C P1C 1.840(9) . ?
C38 C39 1.400(13) . ?
C38 H38 0.9500 . ?
C38B C39B 1.405(12) . ?
C38B H38B 0.9500 . ?
C38C C39C 1.390(12) . ?
C38C H38C 0.9500 . ?
C39 C40 1.376(14) . ?
C39 H39 0.9500 . ?
C39B C40B 1.368(14) . ?
C39B H39B 0.9500 . ?
C39C C40C 1.379(12) . ?
C39C H39C 0.9500 . ?
C40 C41 1.371(13) . ?
C40 H40 0.9500 . ?
C40B C41B 1.383(13) . ?
C40B H40B 0.9500 . ?
C40C C41C 1.372(12) . ?
C40C H40C 0.9500 . ?
C41 C42 1.387(12) . ?
C41 H41 0.9500 . ?
C41B C42B 1.393(12) . ?
C41B H41B 0.9500 . ?
C41C C42C 1.371(12) . ?
C41C H41C 0.9500 . ?
C42 H42 0.9500 . ?
C42B H42B 0.9500 . ?
C42C H42C 0.9500 . ?
C49 C54 1.381(11) . ?
C49 C50 1.405(12) . ?
C49 P2 1.823(8) . ?
C43B C44B 1.402(13) . ?
C43B C48B 1.406(12) . ?
C43B P2B 1.821(10) . ?
C49C C54C 1.391(12) . ?
C49C C50C 1.394(11) . ?
C49C P2C 1.849(9) . ?
C50 C51 1.383(12) . ?
C50 H50 0.9500 . ?
C44B C45B 1.367(13) . ?
C44B H44B 0.9500 . ?
C50C C51C 1.378(12) . ?
C50C H50C 0.9500 . ?
C51 C52 1.378(12) . ?
C51 H51 0.9500 . ?
C45B C46B 1.368(14) . ?
C45B H45B 0.9500 . ?
C51C C52C 1.378(12) . ?
C51C H51C 0.9500 . ?
C52 C53 1.382(12) . ?
C52 H52 0.9500 . ?
C46B C47B 1.388(13) . ?
C46B H46B 0.9500 . ?
C52C C53C 1.399(12) . ?
C52C H52C 0.9500 . ?
C53 C54 1.373(11) . ?
C53 H53 0.9500 . ?
C47B C48B 1.386(12) . ?
C47B H47B 0.9500 . ?
C53C C54C 1.386(12) . ?
C53C H53C 0.9500 . ?
C54 H54 0.9500 . ?
C48B H48B 0.9500 . ?
C54C H54C 0.9500 . ?
C43 C48 1.403(12) . ?
C43 C44 1.407(12) . ?
C43 P2 1.821(9) . ?
C49B C54B 1.394(11) . ?
C49B C50B 1.395(12) . ?
C49B P2B 1.827(9) . ?
C43C C44C 1.382(11) . ?
C43C C48C 1.400(11) . ?
C43C P2C 1.832(9) . ?
C48 C47 1.370(12) . ?
C48 H48 0.9500 . ?
C50B C51B 1.390(12) . ?
C50B H50B 0.9500 . ?
C48C C47C 1.379(12) . ?
C48C H48C 0.9500 . ?
C47 C46 1.404(13) . ?
C47 H47 0.9500 . ?
C51B C52B 1.382(12) . ?
C51B H51B 0.9500 . ?
C47C C46C 1.393(12) . ?
C47C H47C 0.9500 . ?
C46 C45 1.377(13) . ?
C46 H46 0.9500 . ?
C52B C53B 1.360(11) . ?
C52B H52B 0.9500 . ?
C46C C45C 1.363(12) . ?
C46C H46C 0.9500 . ?
C45 C44 1.364(12) . ?
C45 H45 0.9500 . ?
C53B C54B 1.386(11) . ?
C53B H53B 0.9500 . ?
C45C C44C 1.399(12) . ?
C45C H45C 0.9500 . ?
C44 H44 0.9500 . ?
C54B H54B 0.9500 . ?
C44C H44C 0.9500 . ?
P1 Ru1 2.392(2) . ?
P1B Ru1B 2.405(2) . ?
P1C Ru1C 2.370(2) . ?
P2 Ru2 2.353(2) . ?
P2B Ru2B 2.349(2) . ?
P2C Ru2C 2.375(2) . ?
Ru1 Ru3 2.7935(9) . ?
Ru1 Ru4 2.9294(10) . ?
Ru1 Ru2 2.9765(10) . ?
Ru1 H01 1.8480 . ?
Ru1 H02 1.8372 . ?
Ru1B Ru3B 2.7922(9) . ?
Ru1B Ru4B 2.9307(10) . ?
Ru1B Ru2B 2.9852(10) . ?
Ru1B H01B 1.8486 . ?
Ru1B H02B 1.8362 . ?
Ru1C Ru3C 2.7523(9) . ?
Ru1C Ru4C 2.9546(10) . ?
Ru1C Ru2C 2.9639(10) . ?
Ru1C H01C 1.8487 . ?
Ru1C H02C 1.8494 . ?
Ru2 Ru4 2.9592(10) . ?
Ru2 Ru3 2.9733(9) . ?
Ru2 H02 1.8485 . ?
Ru2 H03 1.8577 . ?
Ru2 H04 1.8481 . ?
Ru2B Ru4B 2.9631(10) . ?
Ru2B Ru3B 2.9709(10) . ?
Ru2B H02B 1.8490 . ?
Ru2B H04B 1.8483 . ?
Ru2B H03B 1.8540 . ?
Ru2C Ru4C 2.9905(10) . ?
Ru2C Ru3C 3.0196(9) . ?
Ru2C H02C 1.8417 . ?
Ru2C H03C 1.8577 . ?
Ru2C H04C 1.8457 . ?
Ru3 Ru4 2.7891(10) . ?
Ru3 H03 1.8357 . ?
Ru3B Ru4B 2.7887(10) . ?
Ru3B H03B 1.8415 . ?
Ru3C Ru4C 2.7598(10) . ?
Ru3C H03C 1.8396 . ?
Ru4 H01 1.8514 . ?
Ru4 H04 1.8474 . ?
Ru4B H01B 1.8521 . ?
Ru4B H04B 1.8463 . ?
Ru4C H01C 1.8529 . ?
Ru4C H04C 1.8470 . ?
